data_8101067
loop_
_publ_author_name
'Lentz, D'
'Nandanan, E.'
'Reissig, H.-U.'

_publ_section_title
;
Crystal structure of methyl 6S*,8S*-9-butyl-8-hydroxy-8-isopropyl-
5,6,7,8-tetrahydrobenzocyclooctene-6-carboxylate, C~21~H~30~O~3~
;
_journal_issue 4
_journal_name_full 'Zeitschrift f\"ur Kristallographie - New Crystal Structures'
_journal_page_first 525
_journal_page_last 526
_journal_volume 216
_journal_year 2001
_chemical_formula_structural 'C21 H30 O3'
_chemical_formula_sum 'C21 H30 O3'
_chemical_formula_weight 330.45
_space_group_IT_number 14
_symmetry_cell_setting monoclinic
_symmetry_space_group_name_Hall '-P 2ybc'
_symmetry_space_group_name_H-M 'P 1 21/c 1'
_cell_angle_alpha 90.00
_cell_angle_beta 115.178(2)
_cell_angle_gamma 90.00
_cell_formula_units_Z 4
_cell_length_a 8.8392(7)
_cell_length_b 23.0450(19)
_cell_length_c 10.1682(8)
_cell_measurement_temperature 223(2)
_cell_volume 1874.5(3)
_diffrn_ambient_temperature 223(2)
_exptl_crystal_density_diffrn 1.171
_cod_original_sg_symbol_H-M 'P 21/c'
_cod_database_code 8101067

loop_
_symmetry_equiv_pos_as_xyz
'x, y, z'
'-x, y+1/2, -z+1/2'
'-x, -y, -z'
'x, -y-1/2, z-1/2'

loop_
_atom_site_label
_atom_site_type_symbol
_atom_site_fract_x
_atom_site_fract_y
_atom_site_fract_z
_atom_site_U_iso_or_equiv
_atom_site_adp_type
_atom_site_occupancy
_atom_site_symmetry_multiplicity
_atom_site_calc_flag
_atom_site_refinement_flags
_atom_site_disorder_assembly
_atom_site_disorder_group
C1 C -0.07057(11) 0.17997(5) 0.76330(12) 0.0375(2) Uani 1 4 d . . .
H1 H -0.1083 0.1426 0.7712 0.045 Uiso 1 4 calc R . .
C2 C -0.13427(11) 0.22746(5) 0.80656(12) 0.0422(2) Uani 1 4 d . . .
H2 H -0.2112 0.2221 0.8469 0.051 Uiso 1 4 calc R . .
C3 C -0.08413(12) 0.28283(5) 0.79007(11) 0.0404(2) Uani 1 4 d . . .
H3 H -0.1286 0.3153 0.8174 0.049 Uiso 1 4 calc R . .
C4 C 0.03206(11) 0.29029(4) 0.73309(10) 0.03310(18) Uani 1 4 d . . .
H4 H 0.0644 0.3280 0.7210 0.040 Uiso 1 4 calc R . .
C5 C 0.23417(10) 0.25170(4) 0.63949(9) 0.02622(15) Uani 1 4 d . . .
H5A H 0.2236 0.2909 0.5992 0.031 Uiso 1 4 calc R . .
H5B H 0.2161 0.2240 0.5610 0.031 Uiso 1 4 calc R . .
C6 C 0.41391(9) 0.24360(3) 0.76099(8) 0.02309(14) Uani 1 4 d . . .
H6 H 0.4911 0.2388 0.7142 0.028 Uiso 1 4 calc R . .
C7 C 0.43419(10) 0.19101(3) 0.85925(9) 0.02418(14) Uani 1 4 d . . .
H7A H 0.3481 0.1933 0.8958 0.029 Uiso 1 4 calc R . .
H7B H 0.5429 0.1942 0.9433 0.029 Uiso 1 4 calc R . .
C8 C 0.42330(10) 0.13078(3) 0.79142(9) 0.02486(15) Uani 1 4 d . . .
C9 C 0.25111(11) 0.11133(3) 0.67924(9) 0.02808(16) Uani 1 4 d . . .
C10 C 0.10170(11) 0.13415(4) 0.65429(11) 0.03205(18) Uani 1 4 d . . .
H10 H 0.0113 0.1122 0.5891 0.038 Uiso 1 4 calc R . .
C11 C 0.46595(9) 0.29718(3) 0.85552(9) 0.02418(14) Uani 1 4 d . . .
C12 C 0.59957(15) 0.38806(4) 0.89090(12) 0.0419(2) Uani 1 4 d . . .
H12A H 0.5034 0.4102 0.8847 0.063 Uiso 1 4 calc R . .
H12B H 0.6640 0.4110 0.8529 0.063 Uiso 1 4 calc R . .
H12C H 0.6689 0.3783 0.9916 0.063 Uiso 1 4 calc R . .
C13 C 0.48377(12) 0.08389(4) 0.91393(10) 0.03177(17) Uani 1 4 d . . .
H13 H 0.4792 0.0461 0.8660 0.038 Uiso 1 4 calc R . .
C14 C 0.36892(16) 0.07876(5) 0.99075(12) 0.0434(2) Uani 1 4 d . . .
H14A H 0.4054 0.0467 1.0589 0.065 Uiso 1 4 calc R . .
H14B H 0.2552 0.0719 0.9194 0.065 Uiso 1 4 calc R . .
H14C H 0.3732 0.1145 1.0428 0.065 Uiso 1 4 calc R . .
C15 C 0.66481(14) 0.09249(5) 1.02455(12) 0.0442(2) Uani 1 4 d . . .
H15A H 0.6709 0.1248 1.0878 0.066 Uiso 1 4 calc R . .
H15B H 0.7339 0.1006 0.9739 0.066 Uiso 1 4 calc R . .
H15C H 0.7045 0.0575 1.0822 0.066 Uiso 1 4 calc R . .
C16 C 0.25204(13) 0.05552(4) 0.59812(10) 0.03509(19) Uani 1 4 d . . .
H16A H 0.3677 0.0420 0.6323 0.042 Uiso 1 4 calc R . .
H16B H 0.1896 0.0256 0.6229 0.042 Uiso 1 4 calc R . .
C17 C 0.17730(12) 0.06176(4) 0.43388(10) 0.03439(18) Uani 1 4 d . . .
H17A H 0.2310 0.0944 0.4089 0.041 Uiso 1 4 calc R . .
H17B H 0.0580 0.0706 0.3979 0.041 Uiso 1 4 calc R . .
C18 C 0.19815(14) 0.00735(4) 0.35827(11) 0.0401(2) Uani 1 4 d . . .
H18A H 0.3176 -0.0013 0.3940 0.048 Uiso 1 4 calc R . .
H18B H 0.1455 -0.0254 0.3844 0.048 Uiso 1 4 calc R . .
C19 C 0.1231(2) 0.01258(7) 0.19457(14) 0.0642(4) Uani 1 4 d . . .
H19A H 0.0035 0.0187 0.1576 0.096 Uiso 1 4 calc R . .
H19B H 0.1441 -0.0228 0.1534 0.096 Uiso 1 4 calc R . .
H19C H 0.1735 0.0452 0.1676 0.096 Uiso 1 4 calc R . .
C4A C 0.10199(10) 0.24290(4) 0.69333(9) 0.02607(15) Uani 1 4 d . . .
C10A C 0.04927(10) 0.18668(4) 0.70792(10) 0.02870(16) Uani 1 4 d . . .
O1 O 0.54124(8) 0.12737(3) 0.72829(7) 0.03238(14) Uani 1 4 d . . .
H1O H 0.5069 0.1470 0.6527 0.049 Uiso 1 4 calc R . .
O2 O 0.54372(9) 0.33557(3) 0.80700(8) 0.03599(16) Uani 1 4 d . . .
O3 O 0.44126(11) 0.30576(3) 0.96159(8) 0.04056(18) Uani 1 4 d . . .

loop_
_atom_site_aniso_label
_atom_site_aniso_U_11
_atom_site_aniso_U_22
_atom_site_aniso_U_33
_atom_site_aniso_U_23
_atom_site_aniso_U_13
_atom_site_aniso_U_12
C1 0.0247(4) 0.0444(5) 0.0431(5) 0.0004(4) 0.0140(4) -0.0053(3)
C2 0.0231(4) 0.0628(7) 0.0418(5) -0.0023(5) 0.0148(4) 0.0022(4)
C3 0.0285(4) 0.0509(6) 0.0394(5) -0.0054(4) 0.0120(4) 0.0125(4)
C4 0.0283(4) 0.0317(4) 0.0346(4) -0.0016(3) 0.0090(3) 0.0070(3)
C5 0.0261(3) 0.0266(4) 0.0244(3) 0.0005(3) 0.0092(3) 0.0000(3)
C6 0.0234(3) 0.0216(3) 0.0252(3) -0.0017(2) 0.0112(3) -0.0011(2)
C7 0.0247(3) 0.0213(3) 0.0248(3) -0.0009(3) 0.0089(3) 0.0002(2)
C8 0.0262(3) 0.0217(3) 0.0260(3) -0.0008(3) 0.0105(3) 0.0022(3)
C9 0.0310(4) 0.0211(3) 0.0290(4) -0.0028(3) 0.0097(3) -0.0009(3)
C10 0.0275(4) 0.0257(4) 0.0382(4) -0.0046(3) 0.0095(3) -0.0045(3)
C11 0.0228(3) 0.0223(3) 0.0268(3) -0.0004(3) 0.0100(3) -0.0008(2)
C12 0.0511(6) 0.0296(4) 0.0466(6) -0.0104(4) 0.0224(5) -0.0161(4)
C13 0.0386(4) 0.0225(3) 0.0295(4) 0.0013(3) 0.0099(3) 0.0047(3)
C14 0.0556(6) 0.0349(5) 0.0418(5) 0.0099(4) 0.0227(5) -0.0004(4)
C15 0.0411(5) 0.0426(5) 0.0363(5) 0.0055(4) 0.0043(4) 0.0107(4)
C16 0.0434(5) 0.0221(4) 0.0332(4) -0.0041(3) 0.0100(4) 0.0009(3)
C17 0.0395(5) 0.0272(4) 0.0332(4) -0.0020(3) 0.0123(4) 0.0009(3)
C18 0.0481(5) 0.0323(4) 0.0368(5) -0.0071(4) 0.0149(4) -0.0005(4)
C19 0.0748(9) 0.0741(10) 0.0379(6) -0.0113(6) 0.0186(6) 0.0115(7)
C4A 0.0219(3) 0.0274(4) 0.0259(3) -0.0007(3) 0.0074(3) 0.0017(3)
C10A 0.0210(3) 0.0298(4) 0.0325(4) -0.0022(3) 0.0086(3) -0.0013(3)
O1 0.0324(3) 0.0340(3) 0.0341(3) 0.0012(2) 0.0174(3) 0.0071(2)
O2 0.0481(4) 0.0283(3) 0.0383(3) -0.0071(3) 0.0249(3) -0.0141(3)
O3 0.0595(5) 0.0338(3) 0.0398(4) -0.0114(3) 0.0322(4) -0.0127(3)

loop_
_geom_bond_atom_site_label_1
_geom_bond_atom_site_label_2
_geom_bond_distance
_geom_bond_site_symmetry_2
_geom_bond_publ_flag
C1 C2 1.3852(15) . ?
C1 C10A 1.4038(12) . ?
C2 C3 1.3841(17) . ?
C3 C4 1.3879(14) . ?
C4 C4A 1.3968(12) . ?
C5 C4A 1.5000(11) . ?
C5 C6 1.5541(11) . ?
C6 C11 1.5113(11) . ?
C6 C7 1.5319(11) . ?
C7 C8 1.5347(11) . ?
C8 O1 1.4403(10) . ?
C8 C9 1.5301(12) . ?
C8 C13 1.5615(12) . ?
C9 C10 1.3417(12) . ?
C9 C16 1.5297(12) . ?
C10 C10A 1.4806(12) . ?
C11 O3 1.2043(10) . ?
C11 O2 1.3369(10) . ?
C12 O2 1.4409(11) . ?
C13 C14 1.5263(15) . ?
C13 C15 1.5277(14) . ?
C16 C17 1.5190(13) . ?
C17 C18 1.5223(13) . ?
C18 C19 1.5118(17) . ?
C4A C10A 1.4060(12) . ?
